data_1542802
loop_
_publ_author_name
'Dubey, Ritesh'
'Desiraju, Gautam R.'

_publ_section_title
;
 Combinatorial selection of molecular conformations and supramolecular
 synthons in quercetin cocrystal landscapes: a route to ternary solids
;
_journal_issue 4
_journal_name_full IUCrJ
_journal_page_first 402
_journal_page_last 408
_journal_paper_doi 10.1107/S2052252515009884
_journal_volume 2
_journal_year 2015
_chemical_formula_sum 'C31 H26 N2 O9'
_chemical_formula_weight 570.54
_chemical_name_systematic
;
 ?
;
_space_group_crystal_system triclinic
_space_group_IT_number 2
_space_group_name_Hall '-P 1'
_space_group_name_H-M_alt 'P -1'
_symmetry_space_group_name_Hall '-P 1'
_symmetry_space_group_name_H-M 'P -1'
_atom_sites_solution_hydrogens mixed
_audit_creation_method SHELXL-2013
_cell_angle_alpha 83.634(6)
_cell_angle_beta 83.848(6)
_cell_angle_gamma 73.246(5)
_cell_formula_units_Z 2
_cell_length_a 8.1859(13)
_cell_length_b 12.787(2)
_cell_length_c 13.173(2)
_cell_measurement_temperature 150(2)
_cell_volume 1308.1(4)
_computing_structure_refinement 'SHELXL-2013 (Sheldrick, 2013)'
_diffrn_ambient_temperature 150(2)
_diffrn_measured_fraction_theta_full 0.998
_diffrn_measured_fraction_theta_max 0.999
_diffrn_radiation_type MoK\a
_diffrn_radiation_wavelength 0.71073
_diffrn_reflns_av_R_equivalents 0.0317
_diffrn_reflns_av_unetI/netI 0.0374
_diffrn_reflns_laue_measured_fraction_full 0.998
_diffrn_reflns_laue_measured_fraction_max 0.999
_diffrn_reflns_limit_h_max 10
_diffrn_reflns_limit_h_min -10
_diffrn_reflns_limit_k_max 15
_diffrn_reflns_limit_k_min -15
_diffrn_reflns_limit_l_max 16
_diffrn_reflns_limit_l_min -16
_diffrn_reflns_number 12319
_diffrn_reflns_point_group_measured_fraction_full 0.998
_diffrn_reflns_point_group_measured_fraction_max 0.999
_diffrn_reflns_theta_full 25.242
_diffrn_reflns_theta_max 25.999
_diffrn_reflns_theta_min 3.122
_exptl_absorpt_coefficient_mu 0.108
_exptl_absorpt_correction_T_max 1.000
_exptl_absorpt_correction_T_min 0.872
_exptl_absorpt_correction_type multi-scan
_exptl_absorpt_process_details 'Jacobson, R. (1998) Private communication'
_exptl_crystal_colour Red
_exptl_crystal_density_diffrn 1.449
_exptl_crystal_description Plate
_exptl_crystal_F_000 596
_exptl_crystal_size_max 0.450
_exptl_crystal_size_mid 0.250
_exptl_crystal_size_min 0.120
_refine_diff_density_max 1.382
_refine_diff_density_min -0.430
_refine_diff_density_rms 0.058
_refine_ls_extinction_method none
_refine_ls_goodness_of_fit_ref 1.075
_refine_ls_hydrogen_treatment mixed
_refine_ls_matrix_type full
_refine_ls_number_parameters 396
_refine_ls_number_reflns 5126
_refine_ls_number_restraints 0
_refine_ls_restrained_S_all 1.075
_refine_ls_R_factor_all 0.0697
_refine_ls_R_factor_gt 0.0544
_refine_ls_shift/su_max 0.000
_refine_ls_shift/su_mean 0.000
_refine_ls_structure_factor_coef Fsqd
_refine_ls_weighting_details
;
 w=1/[\s^2^(Fo^2^)+(0.0626P)^2^+1.1880P]
 where P=(Fo^2^+2Fc^2^)/3
;
_refine_ls_weighting_scheme calc
_refine_ls_wR_factor_gt 0.1369
_refine_ls_wR_factor_ref 0.1435
_reflns_Friedel_coverage 0.000
_reflns_number_gt 4074
_reflns_number_total 5126
_reflns_threshold_expression 'I > 2\s(I)'
_cod_data_source_file lc5063.cif
_cod_data_source_block QPH_I
_cod_depositor_comments
;
The following automatic conversions were performed:

'_exptl_absorpt_correction_type' value 'Multi-scan' changed to
'multi-scan' according to
/usr/data/users/saulius/automatic-downloads/current/IUCr/lib/dictionaries/cif_core.dic
dictionary named 'cif_core.dic' version 2.4.2 from 2011-04-26.

Automatic conversion script
Id: cif_fix_values 4287 2015-11-16 14:04:37Z antanas 
;
_cod_original_cell_volume 1308.0(4)
_cod_database_code 1542802
_publcif_datablock.id {5e39c3c1-7fe6-452e-b654-e8526ccb1289}

_shelx_space_group_comment
;
The symmetry employed for this shelxl refinement is uniquely defined
by the following loop, which should always be used as a source of
symmetry information in preference to the above space-group names.
They are only intended as comments.
;
_shelx_estimated_absorpt_t_min 0.953
_shelx_estimated_absorpt_t_max 0.987
_shelxl_version_number 2013-2

loop_
_space_group_symop_operation_xyz
'x, y, z'
'-x, -y, -z'

loop_
_atom_site_label
_atom_site_type_symbol
_atom_site_fract_x
_atom_site_fract_y
_atom_site_fract_z
_atom_site_U_iso_or_equiv
_atom_site_adp_type
_atom_site_occupancy
_atom_site_site_symmetry_order
_atom_site_calc_flag
_atom_site_refinement_flags_posn
_atom_site_refinement_flags_adp
C1 C 0.1159(3) 0.09134(17) 0.66636(16) 0.0138(4) Uani 1 1 d . .
C2 C 0.0192(3) 0.14853(17) 0.74653(17) 0.0154(5) Uani 1 1 d . .
H2 H -0.0834 0.2050 0.7351 0.018 Uiso 1 1 calc R U
C3 C 0.0777(3) 0.12027(18) 0.84393(17) 0.0168(5) Uani 1 1 d . .
C4 C 0.2307(3) 0.03916(18) 0.86186(17) 0.0175(5) Uani 1 1 d . .
H4 H 0.2699 0.0230 0.9287 0.021 Uiso 1 1 calc R U
C5 C 0.3238(3) -0.01694(17) 0.78119(17) 0.0162(5) Uani 1 1 d . .
C6 C 0.2658(3) 0.00694(17) 0.68123(16) 0.0139(4) Uani 1 1 d . .
C7 C 0.3539(3) -0.05370(17) 0.59661(17) 0.0148(5) Uani 1 1 d . .
C8 C 0.2823(3) -0.01904(18) 0.49872(17) 0.0150(5) Uani 1 1 d . .
C9 C 0.1424(3) 0.06840(17) 0.48702(16) 0.0136(4) Uani 1 1 d . .
C10 C 0.0612(3) 0.12044(17) 0.39276(17) 0.0140(4) Uani 1 1 d . .
C11 C 0.1227(3) 0.08064(17) 0.29645(17) 0.0139(4) Uani 1 1 d . .
H11 H 0.2189 0.0180 0.2916 0.017 Uiso 1 1 calc R U
C12 C 0.0447(3) 0.13155(17) 0.20850(16) 0.0137(4) Uani 1 1 d . .
C13 C -0.0949(3) 0.22525(17) 0.21401(17) 0.0149(5) Uani 1 1 d . .
C14 C -0.1573(3) 0.26505(18) 0.30904(17) 0.0156(5) Uani 1 1 d . .
H14 H -0.2528 0.3281 0.3134 0.019 Uiso 1 1 calc R U
C15 C -0.0814(3) 0.21361(17) 0.39726(17) 0.0147(5) Uani 1 1 d . .
H15 H -0.1260 0.2415 0.4615 0.018 Uiso 1 1 calc R U
C28 C 0.5279(4) -0.3897(2) 0.3643(2) 0.0351(7) Uani 1 1 d . .
H28A H 0.4258 -0.3626 0.4118 0.042 Uiso 1 1 calc R U
H28B H 0.4926 -0.4216 0.3080 0.042 Uiso 1 1 calc R U
C29 C 0.5972(4) -0.2955(2) 0.32077(19) 0.0301(6) Uani 1 1 d . .
H29A H 0.6966 -0.3219 0.2711 0.036 Uiso 1 1 calc R U
H29B H 0.5082 -0.2392 0.2840 0.036 Uiso 1 1 calc R U
C30 C 0.7702(3) -0.3292(2) 0.4584(2) 0.0288(6) Uani 1 1 d . .
H30A H 0.7977 -0.2960 0.5164 0.035 Uiso 1 1 calc R U
H30B H 0.8769 -0.3556 0.4143 0.035 Uiso 1 1 calc R U
C31 C 0.7018(4) -0.4248(2) 0.4990(2) 0.0396(7) Uani 1 1 d . .
H31A H 0.7906 -0.4812 0.5359 0.047 Uiso 1 1 calc R U
H31B H 0.6012 -0.3997 0.5481 0.047 Uiso 1 1 calc R U
O1 O -0.0089(2) 0.17055(14) 0.92735(12) 0.0219(4) Uani 1 1 d . .
O2 O 0.4728(2) -0.09497(13) 0.79698(13) 0.0217(4) Uani 1 1 d . .
O3 O 0.48778(19) -0.13271(12) 0.60424(12) 0.0182(4) Uani 1 1 d . .
O4 O 0.3652(2) -0.07681(13) 0.41864(12) 0.0195(4) Uani 1 1 d . .
O5 O 0.1094(2) 0.08860(15) 0.11724(13) 0.0274(4) Uani 1 1 d . .
H5 H 0.0469 0.1228 0.0708 0.041 Uiso 1 1 calc R U
O6 O -0.1608(2) 0.27214(14) 0.12330(12) 0.0200(4) Uani 1 1 d . .
O7 O 0.05740(19) 0.12126(12) 0.57138(11) 0.0146(3) Uani 1 1 d . .
O8 O 0.6481(2) -0.24864(13) 0.40092(13) 0.0249(4) Uani 1 1 d . .
O9 O 0.6536(3) -0.47167(16) 0.41733(17) 0.0427(5) Uani 1 1 d . .
H1O H -0.090(4) 0.220(2) 0.910(2) 0.027(8) Uiso 1 1 d . .
H2O H 0.517(5) -0.122(3) 0.728(3) 0.062(11) Uiso 1 1 d . .
H4O H 0.450(4) -0.123(3) 0.444(2) 0.040(9) Uiso 1 1 d . .
H6O H -0.239(4) 0.326(3) 0.135(2) 0.031(8) Uiso 1 1 d . .
C16 C 0.4091(3) 0.46256(18) 0.17056(16) 0.0149(5) Uani 1 1 d . .
C17 C 0.3806(3) 0.36307(18) 0.21930(18) 0.0186(5) Uani 1 1 d . .
H17 H 0.4733 0.2983 0.2247 0.022 Uiso 1 1 calc R U
C18 C 0.2202(3) 0.36122(19) 0.25797(18) 0.0208(5) Uani 1 1 d . .
H18 H 0.2017 0.2950 0.2903 0.025 Uiso 1 1 calc R U
C19 C 0.0800(3) 0.45767(19) 0.25040(18) 0.0204(5) Uani 1 1 d . .
H19 H -0.0308 0.4549 0.2783 0.025 Uiso 1 1 calc R U
C20 C 0.1020(3) 0.55406(19) 0.20374(17) 0.0179(5) Uani 1 1 d . .
H20 H 0.0071 0.6175 0.1989 0.021 Uiso 1 1 calc R U
C21 C 0.2677(3) 0.55906(17) 0.16251(16) 0.0147(5) Uani 1 1 d . .
C22 C 0.4483(3) 0.65692(18) 0.07993(16) 0.0147(5) Uani 1 1 d . .
C23 C 0.4775(3) 0.75597(19) 0.03130(18) 0.0196(5) Uani 1 1 d . .
H23 H 0.3842 0.8200 0.0234 0.024 Uiso 1 1 calc R U
C24 C 0.6384(3) 0.7590(2) -0.00378(18) 0.0215(5) Uani 1 1 d . .
H24 H 0.6568 0.8252 -0.0364 0.026 Uiso 1 1 calc R U
C25 C 0.7801(3) 0.6638(2) 0.00796(17) 0.0199(5) Uani 1 1 d . .
H25 H 0.8920 0.6681 -0.0154 0.024 Uiso 1 1 calc R U
C26 C 0.7580(3) 0.56685(19) 0.05197(17) 0.0181(5) Uani 1 1 d . .
H26 H 0.8536 0.5039 0.0576 0.022 Uiso 1 1 calc R U
C27 C 0.5908(3) 0.55986(18) 0.08967(16) 0.0150(5) Uani 1 1 d . .
N1 N 0.5688(2) 0.46411(15) 0.13322(14) 0.0149(4) Uani 1 1 d . .
N2 N 0.2888(2) 0.65486(15) 0.11644(14) 0.0154(4) Uani 1 1 d . .

loop_
_atom_site_aniso_label
_atom_site_aniso_U_11
_atom_site_aniso_U_22
_atom_site_aniso_U_33
_atom_site_aniso_U_23
_atom_site_aniso_U_13
_atom_site_aniso_U_12
C1 0.0148(11) 0.0133(10) 0.0147(11) 0.0022(8) -0.0042(8) -0.0063(9)
C2 0.0152(11) 0.0119(10) 0.0163(11) -0.0003(8) -0.0022(9) 0.0005(9)
C3 0.0182(11) 0.0161(11) 0.0156(11) -0.0024(9) 0.0004(9) -0.0042(9)
C4 0.0224(12) 0.0170(11) 0.0118(11) 0.0000(9) -0.0053(9) -0.0026(10)
C5 0.0153(11) 0.0115(10) 0.0205(12) 0.0015(9) -0.0031(9) -0.0023(9)
C6 0.0157(11) 0.0112(10) 0.0154(11) 0.0013(8) -0.0014(8) -0.0054(9)
C7 0.0136(10) 0.0113(10) 0.0197(12) 0.0010(8) -0.0002(9) -0.0051(9)
C8 0.0158(11) 0.0153(11) 0.0144(11) -0.0019(8) 0.0011(8) -0.0058(9)
C9 0.0142(11) 0.0140(10) 0.0134(11) -0.0014(8) 0.0015(8) -0.0059(9)
C10 0.0151(11) 0.0127(10) 0.0156(11) 0.0014(8) -0.0024(8) -0.0065(9)
C11 0.0118(10) 0.0109(10) 0.0186(12) -0.0019(8) 0.0000(8) -0.0028(9)
C12 0.0138(10) 0.0153(10) 0.0133(11) -0.0028(8) 0.0034(8) -0.0071(9)
C13 0.0159(11) 0.0137(10) 0.0156(11) 0.0035(8) -0.0031(9) -0.0062(9)
C14 0.0123(10) 0.0132(10) 0.0197(12) -0.0002(9) -0.0007(9) -0.0018(9)
C15 0.0138(11) 0.0159(11) 0.0140(11) -0.0017(8) 0.0014(8) -0.0043(9)
C28 0.0378(16) 0.0464(17) 0.0280(15) -0.0140(13) -0.0051(12) -0.0175(14)
C29 0.0353(15) 0.0318(14) 0.0188(13) -0.0089(11) -0.0012(11) -0.0003(12)
C30 0.0248(13) 0.0246(13) 0.0370(15) 0.0018(11) -0.0113(11) -0.0053(11)
C31 0.0548(19) 0.0336(15) 0.0351(16) 0.0064(12) -0.0179(14) -0.0182(15)
O1 0.0240(9) 0.0223(9) 0.0120(8) -0.0035(7) -0.0029(7) 0.0066(8)
O2 0.0198(8) 0.0200(8) 0.0193(9) -0.0003(7) -0.0055(7) 0.0047(7)
O3 0.0159(8) 0.0159(8) 0.0194(8) -0.0016(6) -0.0021(6) 0.0012(7)
O4 0.0187(8) 0.0184(8) 0.0160(8) -0.0041(7) -0.0005(7) 0.0041(7)
O5 0.0293(10) 0.0296(10) 0.0196(9) -0.0011(7) -0.0035(7) -0.0023(8)
O6 0.0181(8) 0.0211(9) 0.0145(8) 0.0017(7) -0.0029(6) 0.0038(7)
O7 0.0151(8) 0.0150(8) 0.0115(8) -0.0013(6) -0.0012(6) -0.0006(6)
O8 0.0275(9) 0.0192(8) 0.0257(10) -0.0043(7) -0.0032(7) -0.0016(7)
O9 0.0571(14) 0.0277(10) 0.0485(13) -0.0060(9) -0.0098(11) -0.0169(10)
C16 0.0169(11) 0.0175(11) 0.0114(11) -0.0038(8) -0.0030(8) -0.0049(9)
C17 0.0215(12) 0.0139(11) 0.0204(12) -0.0016(9) -0.0046(9) -0.0040(9)
C18 0.0273(13) 0.0173(11) 0.0198(12) -0.0016(9) -0.0019(10) -0.0094(10)
C19 0.0190(12) 0.0243(12) 0.0208(12) -0.0030(10) -0.0003(9) -0.0103(10)
C20 0.0152(11) 0.0188(11) 0.0189(12) -0.0040(9) -0.0013(9) -0.0024(9)
C21 0.0185(11) 0.0144(11) 0.0122(11) -0.0022(8) -0.0029(8) -0.0051(9)
C22 0.0151(11) 0.0176(11) 0.0116(11) -0.0015(8) -0.0037(8) -0.0038(9)
C23 0.0199(12) 0.0181(11) 0.0191(12) 0.0031(9) -0.0039(9) -0.0034(10)
C24 0.0270(13) 0.0217(12) 0.0184(12) 0.0041(9) -0.0038(10) -0.0122(11)
C25 0.0184(12) 0.0291(13) 0.0146(11) -0.0007(9) -0.0014(9) -0.0108(10)
C26 0.0141(11) 0.0248(12) 0.0150(11) -0.0039(9) -0.0024(9) -0.0034(10)
C27 0.0177(11) 0.0162(11) 0.0105(11) -0.0019(8) -0.0033(8) -0.0030(9)
N1 0.0153(9) 0.0152(9) 0.0135(9) -0.0033(7) -0.0018(7) -0.0024(8)
N2 0.0163(9) 0.0166(9) 0.0128(9) -0.0014(7) -0.0014(7) -0.0035(8)

loop_
_atom_type_symbol
_atom_type_description
_atom_type_scat_dispersion_real
_atom_type_scat_dispersion_imag
_atom_type_scat_source
C C 0.0033 0.0016 'International Tables Vol C Tables 4.2.6.8 and 6.1.1.4'
H H 0.0000 0.0000 'International Tables Vol C Tables 4.2.6.8 and 6.1.1.4'
N N 0.0061 0.0033 'International Tables Vol C Tables 4.2.6.8 and 6.1.1.4'
O O 0.0106 0.0060 'International Tables Vol C Tables 4.2.6.8 and 6.1.1.4'

loop_
_geom_angle_atom_site_label_1
_geom_angle_atom_site_label_2
_geom_angle_atom_site_label_3
_geom_angle
O7 C1 C2 116.84(19)
O7 C1 C6 120.90(19)
C2 C1 C6 122.3(2)
C1 C2 C3 117.8(2)
C1 C2 H2 121.1
C3 C2 H2 121.1
O1 C3 C2 122.2(2)
O1 C3 C4 115.9(2)
C2 C3 C4 122.0(2)
C5 C4 C3 119.1(2)
C5 C4 H4 120.4
C3 C4 H4 120.4
O2 C5 C4 119.9(2)
O2 C5 C6 119.43(19)
C4 C5 C6 120.6(2)
C1 C6 C5 118.1(2)
C1 C6 C7 119.6(2)
C5 C6 C7 122.3(2)
O3 C7 C6 123.5(2)
O3 C7 C8 120.2(2)
C6 C7 C8 116.33(19)
C9 C8 O4 121.9(2)
C9 C8 C7 121.7(2)
O4 C8 C7 116.37(19)
C8 C9 O7 119.91(19)
C8 C9 C10 129.1(2)
O7 C9 C10 111.01(18)
C11 C10 C15 118.10(19)
C11 C10 C9 121.96(19)
C15 C10 C9 119.93(19)
C12 C11 C10 120.9(2)
C12 C11 H11 119.5
C10 C11 H11 119.5
O5 C12 C11 118.24(19)
O5 C12 C13 121.49(19)
C11 C12 C13 120.27(19)
O6 C13 C14 124.3(2)
O6 C13 C12 116.43(19)
C14 C13 C12 119.26(19)
C15 C14 C13 120.7(2)
C15 C14 H14 119.7
C13 C14 H14 119.7
C14 C15 C10 120.7(2)
C14 C15 H15 119.6
C10 C15 H15 119.6
O9 C28 C29 110.6(2)
O9 C28 H28A 109.5
C29 C28 H28A 109.5
O9 C28 H28B 109.5
C29 C28 H28B 109.5
H28A C28 H28B 108.1
O8 C29 C28 110.1(2)
O8 C29 H29A 109.6
C28 C29 H29A 109.6
O8 C29 H29B 109.6
C28 C29 H29B 109.6
H29A C29 H29B 108.2
O8 C30 C31 110.9(2)
O8 C30 H30A 109.5
C31 C30 H30A 109.5
O8 C30 H30B 109.5
C31 C30 H30B 109.5
H30A C30 H30B 108.0
O9 C31 C30 110.8(2)
O9 C31 H31A 109.5
C30 C31 H31A 109.5
O9 C31 H31B 109.5
C30 C31 H31B 109.5
H31A C31 H31B 108.1
C3 O1 H1O 110(2)
C5 O2 H2O 105(2)
C8 O4 H4O 105(2)
C12 O5 H5 109.5
C13 O6 H6O 109(2)
C1 O7 C9 121.36(17)
C29 O8 C30 110.90(19)
C28 O9 C31 108.9(2)
N1 C16 C17 119.6(2)
N1 C16 C21 121.1(2)
C17 C16 C21 119.3(2)
C18 C17 C16 119.9(2)
C18 C17 H17 120.1
C16 C17 H17 120.1
C17 C18 C19 120.7(2)
C17 C18 H18 119.7
C19 C18 H18 119.7
C20 C19 C18 121.1(2)
C20 C19 H19 119.4
C18 C19 H19 119.4
C19 C20 C21 119.8(2)
C19 C20 H20 120.1
C21 C20 H20 120.1
N2 C21 C20 119.5(2)
N2 C21 C16 121.2(2)
C20 C21 C16 119.3(2)
N2 C22 C23 120.0(2)
N2 C22 C27 120.76(19)
C23 C22 C27 119.2(2)
C24 C23 C22 120.2(2)
C24 C23 H23 119.9
C22 C23 H23 119.9
C23 C24 C25 120.6(2)
C23 C24 H24 119.7
C25 C24 H24 119.7
C26 C25 C24 121.3(2)
C26 C25 H25 119.4
C24 C25 H25 119.4
C25 C26 C27 119.9(2)
C25 C26 H26 120.0
C27 C26 H26 120.0
N1 C27 C26 120.0(2)
N1 C27 C22 121.34(19)
C26 C27 C22 118.7(2)
C27 N1 C16 117.73(19)
C22 N2 C21 117.79(19)

loop_
_geom_bond_atom_site_label_1
_geom_bond_atom_site_label_2
_geom_bond_distance
C1 O7 1.363(3)
C1 C2 1.391(3)
C1 C6 1.396(3)
C2 C3 1.391(3)
C2 H2 0.9500
C3 O1 1.360(3)
C3 C4 1.400(3)
C4 C5 1.380(3)
C4 H4 0.9500
C5 O2 1.354(3)
C5 C6 1.419(3)
C6 C7 1.436(3)
C7 O3 1.263(3)
C7 C8 1.445(3)
C8 C9 1.359(3)
C8 O4 1.360(3)
C9 O7 1.380(3)
C9 C10 1.471(3)
C10 C11 1.407(3)
C10 C15 1.409(3)
C11 C12 1.388(3)
C11 H11 0.9500
C12 O5 1.367(3)
C12 C13 1.399(3)
C13 O6 1.368(3)
C13 C14 1.393(3)
C14 C15 1.385(3)
C14 H14 0.9500
C15 H15 0.9500
C28 O9 1.420(4)
C28 C29 1.507(4)
C28 H28A 0.9900
C28 H28B 0.9900
C29 O8 1.424(3)
C29 H29A 0.9900
C29 H29B 0.9900
C30 O8 1.425(3)
C30 C31 1.509(4)
C30 H30A 0.9900
C30 H30B 0.9900
C31 O9 1.429(3)
C31 H31A 0.9900
C31 H31B 0.9900
O1 H1O 0.81(3)
O2 H2O 1.00(4)
O4 H4O 0.84(3)
O5 H5 0.8400
O6 H6O 0.81(3)
C16 N1 1.352(3)
C16 C17 1.429(3)
C16 C21 1.431(3)
C17 C18 1.362(3)
C17 H17 0.9500
C18 C19 1.425(3)
C18 H18 0.9500
C19 C20 1.366(3)
C19 H19 0.9500
C20 C21 1.422(3)
C20 H20 0.9500
C21 N2 1.354(3)
C22 N2 1.348(3)
C22 C23 1.426(3)
C22 C27 1.442(3)
C23 C24 1.359(3)
C23 H23 0.9500
C24 C25 1.426(3)
C24 H24 0.9500
C25 C26 1.361(3)
C25 H25 0.9500
C26 C27 1.429(3)
C26 H26 0.9500
C27 N1 1.345(3)
